data_7020420
loop_
_publ_author_name
'Shpakovsky, D. B.'
'Banti, C. N.'
'Beaulieu-Houle, G'
'Kourkoumelis, N.'
'Manoli, M.'
'Manos, M. J.'
'Tasiopoulos, A. J.'
'Hadjikakou, S. K.'
'Milaeva, E. R.'
'Charalabopoulos, K.'
'Bakas, T.'
'Butler, I. S.'
'Hadjiliadis, N.'

_publ_section_title
;
 Synthesis, structural characterization and in vitro inhibitory studies
 against human breast cancer of the bis-(2,6-di-tert-butylphenol)tin(iv)
 dichloride and its complexes.
;
_journal_issue 48
_journal_name_full 'Dalton transactions (Cambridge, England : 2003)'
_journal_page_first 14568
_journal_page_last 14582
_journal_paper_doi 10.1039/c2dt31527k
_journal_volume 41
_journal_year 2012
_chemical_formula_moiety 'C28 H40 Cl2 O2 Sn'
_chemical_formula_sum 'C28 H40 Cl2 O2 Sn'
_chemical_formula_weight 598.19
_chemical_name_systematic
;
?
;
_space_group_IT_number 14
_symmetry_cell_setting monoclinic
_symmetry_space_group_name_Hall '-P 2ybc'
_symmetry_space_group_name_H-M 'P 1 21/c 1'
_atom_sites_solution_hydrogens geom
_atom_sites_solution_primary direct
_atom_sites_solution_secondary difmap
_audit_creation_method SHELXL-97
_cell_angle_alpha 90.00
_cell_angle_beta 102.781(3)
_cell_angle_gamma 90.00
_cell_formula_units_Z 4
_cell_length_a 13.8030(4)
_cell_length_b 10.6301(4)
_cell_length_c 20.1254(7)
_cell_measurement_reflns_used 8654
_cell_measurement_temperature 100(2)
_cell_measurement_theta_max 67.1383
_cell_measurement_theta_min 3.2761
_cell_volume 2879.78(17)
_computing_structure_refinement 'SHELXL-97 (Sheldrick, 1997)'
_computing_structure_solution 'SHELXS-97 (Sheldrick, 1990)'
_diffrn_ambient_temperature 100(2)
_diffrn_detector_area_resol_mean 10.4223
_diffrn_measured_fraction_theta_full 1.000
_diffrn_measured_fraction_theta_max 1.000
_diffrn_measurement_device_type 'SuperNova, Dual, Cu at zero, Atlas'
_diffrn_measurement_method '\w scans'
_diffrn_radiation_monochromator mirror
_diffrn_radiation_source 'SuperNova (Cu) X-ray Source'
_diffrn_radiation_type CuK\a
_diffrn_radiation_wavelength 1.54184
_diffrn_reflns_av_R_equivalents 0.1705
_diffrn_reflns_av_sigmaI/netI 0.0825
_diffrn_reflns_limit_h_max 16
_diffrn_reflns_limit_h_min -11
_diffrn_reflns_limit_k_max 12
_diffrn_reflns_limit_k_min -12
_diffrn_reflns_limit_l_max 24
_diffrn_reflns_limit_l_min -24
_diffrn_reflns_number 18841
_diffrn_reflns_theta_full 67.00
_diffrn_reflns_theta_max 67.00
_diffrn_reflns_theta_min 3.28
_exptl_absorpt_coefficient_mu 8.922
_exptl_absorpt_correction_T_max 1.00000
_exptl_absorpt_correction_T_min 0.78973
_exptl_absorpt_correction_type multi-scan
_exptl_absorpt_process_details 'Empirical absorption correction (CrysAlis RED, Oxford Diffraction)'
_exptl_crystal_colour colourless
_exptl_crystal_density_diffrn 1.380
_exptl_crystal_density_method 'not measured'
_exptl_crystal_description squares
_exptl_crystal_F_000 1232
_exptl_crystal_size_max 0.04
_exptl_crystal_size_mid 0.02
_exptl_crystal_size_min 0.01
_refine_diff_density_max 1.868
_refine_diff_density_min -1.439
_refine_diff_density_rms 0.153
_refine_ls_extinction_method none
_refine_ls_goodness_of_fit_ref 1.089
_refine_ls_hydrogen_treatment constr
_refine_ls_matrix_type full
_refine_ls_number_parameters 298
_refine_ls_number_reflns 5134
_refine_ls_number_restraints 0
_refine_ls_restrained_S_all 1.089
_refine_ls_R_factor_all 0.0950
_refine_ls_R_factor_gt 0.0835
_refine_ls_shift/su_max 0.001
_refine_ls_shift/su_mean 0.000
_refine_ls_structure_factor_coef Fsqd
_refine_ls_weighting_details 'calc w=1/[\s^2^(Fo^2^)+(0.0815P)^2^+12.1096P] where P=(Fo^2^+2Fc^2^)/3'
_refine_ls_weighting_scheme calc
_refine_ls_wR_factor_gt 0.1530
_refine_ls_wR_factor_ref 0.1589
_reflns_number_gt 4325
_reflns_number_total 5134
_reflns_threshold_expression >2sigma(I)
_cod_data_source_file c2dt31527k.txt
_cod_data_source_block shelxl1
_cod_depositor_comments
;
The following automatic conversions were performed:

'_symmetry_cell_setting' value 'Monoclinic' changed to 'monoclinic'
according to /home/saulius/struct/CIF-dictionaries/cif_core.dic
dictionary named 'cif_core.dic' version 2.4.2 from 2011-04-26.

Automatic conversion script
Id: cif_fix_values 1891 2012-01-12 08:04:46Z andrius 
;
_cod_original_sg_symbol_H-M 'P 21/c'
_cod_database_code 7020420

loop_
_symmetry_equiv_pos_as_xyz
'x, y, z'
'-x, y+1/2, -z+1/2'
'-x, -y, -z'
'x, -y-1/2, z-1/2'

loop_
_atom_site_label
_atom_site_type_symbol
_atom_site_fract_x
_atom_site_fract_y
_atom_site_fract_z
_atom_site_U_iso_or_equiv
_atom_site_adp_type
_atom_site_occupancy
_atom_site_symmetry_multiplicity
_atom_site_calc_flag
_atom_site_refinement_flags
C1 C 0.2167(5) 0.3738(5) 0.9761(3) 0.0194(13) Uani 1 1 d .
C2 C 0.1445(4) 0.3468(5) 0.9181(3) 0.0183(12) Uani 1 1 d .
H2 H 0.0779 0.3580 0.9188 0.022 Uiso 1 1 calc R
C3 C 0.1697(4) 0.3034(5) 0.8592(3) 0.0184(12) Uani 1 1 d .
C4 C 0.2714(4) 0.2900(5) 0.8609(3) 0.0173(12) Uani 1 1 d .
C5 C 0.3463(4) 0.3098(5) 0.9198(3) 0.0175(12) Uani 1 1 d .
C6 C 0.3157(4) 0.3552(5) 0.9767(3) 0.0181(12) Uani 1 1 d .
H6 H 0.3632 0.3734 1.0161 0.022 Uiso 1 1 calc R
C7 C 0.4565(4) 0.2849(6) 0.9210(3) 0.0189(12) Uani 1 1 d .
C8 C 0.4718(5) 0.1493(6) 0.8982(4) 0.0275(14) Uani 1 1 d .
H8A H 0.4478 0.0910 0.9273 0.041 Uiso 1 1 calc R
H8B H 0.5412 0.1347 0.9011 0.041 Uiso 1 1 calc R
H8C H 0.4359 0.1377 0.8520 0.041 Uiso 1 1 calc R
C9 C 0.4941(5) 0.3801(6) 0.8749(3) 0.0263(14) Uani 1 1 d .
H9A H 0.4845 0.4640 0.8899 0.039 Uiso 1 1 calc R
H9B H 0.4578 0.3696 0.8288 0.039 Uiso 1 1 calc R
H9C H 0.5636 0.3661 0.8774 0.039 Uiso 1 1 calc R
C10 C 0.5222(5) 0.2979(7) 0.9931(3) 0.0282(14) Uani 1 1 d .
H10A H 0.5001 0.2398 1.0231 0.042 Uiso 1 1 calc R
H10B H 0.5175 0.3822 1.0093 0.042 Uiso 1 1 calc R
H10C H 0.5899 0.2798 0.9920 0.042 Uiso 1 1 calc R
C11 C 0.0884(5) 0.2718(6) 0.7952(3) 0.0222(13) Uani 1 1 d .
C12 C -0.0157(5) 0.2896(7) 0.8087(3) 0.0305(16) Uani 1 1 d .
H12A H -0.0646 0.2694 0.7682 0.046 Uiso 1 1 calc R
H12B H -0.0239 0.3754 0.8212 0.046 Uiso 1 1 calc R
H12C H -0.0239 0.2350 0.8450 0.046 Uiso 1 1 calc R
C13 C 0.0947(5) 0.3614(6) 0.7363(3) 0.0253(14) Uani 1 1 d .
H13A H 0.1589 0.3537 0.7256 0.038 Uiso 1 1 calc R
H13B H 0.0851 0.4464 0.7496 0.038 Uiso 1 1 calc R
H13C H 0.0442 0.3399 0.6970 0.038 Uiso 1 1 calc R
C14 C 0.0959(5) 0.1333(6) 0.7738(3) 0.0275(14) Uani 1 1 d .
H14A H 0.1604 0.1183 0.7648 0.041 Uiso 1 1 calc R
H14B H 0.0458 0.1165 0.7334 0.041 Uiso 1 1 calc R
H14C H 0.0862 0.0790 0.8099 0.041 Uiso 1 1 calc R
C15 C 0.2149(4) 0.6226(5) 1.1044(3) 0.0183(12) Uani 1 1 d .
C16 C 0.2004(4) 0.7229(6) 1.0596(3) 0.0221(13) Uani 1 1 d .
H16 H 0.1729 0.7088 1.0137 0.027 Uiso 1 1 calc R
C17 C 0.2267(5) 0.8463(5) 1.0823(3) 0.0169(12) Uani 1 1 d .
C18 C 0.2696(5) 0.8619(5) 1.1513(3) 0.0204(13) Uani 1 1 d .
C19 C 0.2856(4) 0.7603(6) 1.1984(3) 0.0192(12) Uani 1 1 d .
C20 C 0.2566(4) 0.6426(5) 1.1733(3) 0.0168(12) Uani 1 1 d .
H20 H 0.2650 0.5745 1.2030 0.020 Uiso 1 1 calc R
C21 C 0.3370(5) 0.7785(6) 1.2744(3) 0.0232(13) Uani 1 1 d .
C22 C 0.3422(6) 0.6548(7) 1.3139(3) 0.0365(18) Uani 1 1 d .
H22A H 0.2762 0.6233 1.3110 0.055 Uiso 1 1 calc R
H22B H 0.3738 0.6690 1.3608 0.055 Uiso 1 1 calc R
H22C H 0.3798 0.5943 1.2946 0.055 Uiso 1 1 calc R
C23 C 0.4445(5) 0.8226(7) 1.2797(3) 0.0295(15) Uani 1 1 d .
H23A H 0.4443 0.9004 1.2554 0.044 Uiso 1 1 calc R
H23B H 0.4800 0.7600 1.2602 0.044 Uiso 1 1 calc R
H23C H 0.4763 0.8349 1.3267 0.044 Uiso 1 1 calc R
C24 C 0.2809(5) 0.8736(7) 1.3100(3) 0.0272(14) Uani 1 1 d .
H24A H 0.2764 0.9529 1.2867 0.041 Uiso 1 1 calc R
H24B H 0.3160 0.8845 1.3564 0.041 Uiso 1 1 calc R
H24C H 0.2153 0.8425 1.3090 0.041 Uiso 1 1 calc R
C25 C 0.2035(5) 0.9570(6) 1.0311(3) 0.0209(13) Uani 1 1 d .
C26 C 0.2994(5) 1.0281(6) 1.0253(4) 0.0280(15) Uani 1 1 d .
H26A H 0.3327 1.0581 1.0694 0.042 Uiso 1 1 calc R
H26B H 0.2824 1.0981 0.9948 0.042 Uiso 1 1 calc R
H26C H 0.3426 0.9721 1.0080 0.042 Uiso 1 1 calc R
C27 C 0.1282(5) 1.0459(6) 1.0527(3) 0.0237(13) Uani 1 1 d .
H27A H 0.1549 1.0761 1.0980 0.036 Uiso 1 1 calc R
H27B H 0.0675 1.0013 1.0518 0.036 Uiso 1 1 calc R
H27C H 0.1153 1.1158 1.0218 0.036 Uiso 1 1 calc R
C28 C 0.1558(6) 0.9117(6) 0.9588(3) 0.0275(14) Uani 1 1 d .
H28A H 0.2003 0.8551 0.9433 0.041 Uiso 1 1 calc R
H28B H 0.1426 0.9828 0.9287 0.041 Uiso 1 1 calc R
H28C H 0.0947 0.8690 0.9593 0.041 Uiso 1 1 calc R
O1 O 0.3043(3) 0.2557(4) 0.8039(2) 0.0237(9) Uani 1 1 d .
O2 O 0.3000(3) 0.9785(4) 1.1780(2) 0.0237(9) Uani 1 1 d .
Cl1 Cl 0.28295(11) 0.31272(13) 1.15147(7) 0.0218(3) Uani 1 1 d .
Cl2 Cl 0.02055(11) 0.37913(14) 1.07112(8) 0.0227(3) Uani 1 1 d .
Sn Sn 0.18304(3) 0.43956(3) 1.066929(18) 0.01556(16) Uani 1 1 d .

loop_
_atom_site_aniso_label
_atom_site_aniso_U_11
_atom_site_aniso_U_22
_atom_site_aniso_U_33
_atom_site_aniso_U_23
_atom_site_aniso_U_13
_atom_site_aniso_U_12
C1 0.025(3) 0.015(3) 0.021(3) -0.001(2) 0.010(3) -0.001(2)
C2 0.011(3) 0.020(3) 0.025(3) -0.001(2) 0.008(2) -0.001(2)
C3 0.015(3) 0.021(3) 0.018(3) 0.000(2) 0.002(2) -0.003(2)
C4 0.017(3) 0.016(3) 0.019(3) 0.001(2) 0.003(2) 0.001(2)
C5 0.010(3) 0.021(3) 0.021(3) 0.002(2) 0.003(2) 0.001(2)
C6 0.011(3) 0.020(3) 0.020(3) 0.000(2) -0.002(2) -0.002(2)
C7 0.010(3) 0.026(3) 0.021(3) -0.003(2) 0.004(2) 0.001(2)
C8 0.023(4) 0.030(3) 0.030(3) -0.002(3) 0.006(3) 0.006(3)
C9 0.016(3) 0.035(3) 0.031(4) 0.001(3) 0.011(3) 0.000(3)
C10 0.018(3) 0.042(4) 0.023(3) -0.002(3) 0.001(3) 0.001(3)
C11 0.017(3) 0.033(3) 0.015(3) -0.002(3) 0.000(2) -0.001(3)
C12 0.016(3) 0.052(4) 0.020(3) -0.008(3) -0.002(3) -0.009(3)
C13 0.023(3) 0.032(3) 0.020(3) 0.000(3) 0.004(3) 0.003(3)
C14 0.031(4) 0.031(3) 0.019(3) -0.004(3) 0.003(3) -0.007(3)
C15 0.010(3) 0.021(3) 0.022(3) 0.004(2) 0.002(2) 0.001(2)
C16 0.015(3) 0.032(3) 0.019(3) -0.005(3) 0.002(2) 0.000(3)
C17 0.016(3) 0.018(3) 0.017(3) -0.002(2) 0.005(2) -0.003(2)
C18 0.015(3) 0.017(3) 0.029(3) -0.007(2) 0.006(3) -0.001(2)
C19 0.015(3) 0.020(3) 0.022(3) -0.001(2) 0.003(2) 0.003(2)
C20 0.015(3) 0.021(3) 0.015(3) 0.003(2) 0.003(2) 0.000(2)
C21 0.023(3) 0.027(3) 0.018(3) -0.002(2) 0.002(3) 0.001(3)
C22 0.055(5) 0.031(4) 0.017(3) -0.001(3) -0.007(3) -0.003(3)
C23 0.015(3) 0.043(4) 0.027(3) -0.008(3) -0.002(3) 0.006(3)
C24 0.024(4) 0.036(3) 0.021(3) -0.008(3) 0.003(3) 0.001(3)
C25 0.017(3) 0.024(3) 0.021(3) 0.000(2) 0.003(2) 0.000(3)
C26 0.029(4) 0.024(3) 0.033(4) 0.005(3) 0.012(3) 0.001(3)
C27 0.014(3) 0.028(3) 0.026(3) -0.003(3) -0.001(3) 0.004(3)
C28 0.034(4) 0.026(3) 0.020(3) 0.003(3) 0.002(3) 0.004(3)
O1 0.017(2) 0.036(2) 0.019(2) -0.0061(19) 0.0065(17) 0.003(2)
O2 0.024(2) 0.021(2) 0.023(2) -0.0051(18) 0.0002(18) -0.0035(19)
Cl1 0.0215(8) 0.0240(7) 0.0193(7) 0.0030(6) 0.0031(5) 0.0029(6)
Cl2 0.0132(7) 0.0274(7) 0.0278(7) -0.0009(6) 0.0052(6) -0.0039(6)
Sn 0.0138(2) 0.0184(2) 0.0149(2) -0.00137(14) 0.00400(16) -0.00077(14)

loop_
_atom_type_symbol
_atom_type_description
_atom_type_scat_dispersion_real
_atom_type_scat_dispersion_imag
_atom_type_scat_source
C C 0.0181 0.0091 'International Tables Vol C Tables 4.2.6.8 and 6.1.1.4'
H H 0.0000 0.0000 'International Tables Vol C Tables 4.2.6.8 and 6.1.1.4'
O O 0.0492 0.0322 'International Tables Vol C Tables 4.2.6.8 and 6.1.1.4'
Cl Cl 0.3639 0.7018 'International Tables Vol C Tables 4.2.6.8 and 6.1.1.4'
Sn Sn 0.0259 5.4591 'International Tables Vol C Tables 4.2.6.8 and 6.1.1.4'

loop_
_geom_angle_atom_site_label_1
_geom_angle_atom_site_label_2
_geom_angle_atom_site_label_3
_geom_angle
C6 C1 C2 120.3(5)
C6 C1 Sn 116.7(4)
C2 C1 Sn 123.0(4)
C1 C2 C3 121.3(5)
C1 C2 H2 119.4
C3 C2 H2 119.4
C2 C3 C4 116.8(5)
C2 C3 C11 120.7(5)
C4 C3 C11 122.4(5)
O1 C4 C3 121.3(5)
O1 C4 C5 115.3(5)
C3 C4 C5 123.4(5)
C6 C5 C4 116.5(5)
C6 C5 C7 121.7(5)
C4 C5 C7 121.8(5)
C1 C6 C5 121.5(5)
C1 C6 H6 119.2
C5 C6 H6 119.2
C10 C7 C9 107.6(5)
C10 C7 C5 111.9(5)
C9 C7 C5 110.0(5)
C10 C7 C8 105.9(5)
C9 C7 C8 110.4(5)
C5 C7 C8 110.8(5)
C7 C8 H8A 109.5
C7 C8 H8B 109.5
H8A C8 H8B 109.5
C7 C8 H8C 109.5
H8A C8 H8C 109.5
H8B C8 H8C 109.5
C7 C9 H9A 109.5
C7 C9 H9B 109.5
H9A C9 H9B 109.5
C7 C9 H9C 109.5
H9A C9 H9C 109.5
H9B C9 H9C 109.5
C7 C10 H10A 109.5
C7 C10 H10B 109.5
H10A C10 H10B 109.5
C7 C10 H10C 109.5
H10A C10 H10C 109.5
H10B C10 H10C 109.5
C12 C11 C13 106.0(5)
C12 C11 C14 106.9(5)
C13 C11 C14 110.9(5)
C12 C11 C3 111.3(5)
C13 C11 C3 110.6(5)
C14 C11 C3 111.0(5)
C11 C12 H12A 109.5
C11 C12 H12B 109.5
H12A C12 H12B 109.5
C11 C12 H12C 109.5
H12A C12 H12C 109.5
H12B C12 H12C 109.5
C11 C13 H13A 109.5
C11 C13 H13B 109.5
H13A C13 H13B 109.5
C11 C13 H13C 109.5
H13A C13 H13C 109.5
H13B C13 H13C 109.5
C11 C14 H14A 109.5
C11 C14 H14B 109.5
H14A C14 H14B 109.5
C11 C14 H14C 109.5
H14A C14 H14C 109.5
H14B C14 H14C 109.5
C16 C15 C20 119.9(6)
C16 C15 Sn 119.6(4)
C20 C15 Sn 120.4(4)
C15 C16 C17 121.1(6)
C15 C16 H16 119.4
C17 C16 H16 119.4
C18 C17 C16 117.1(5)
C18 C17 C25 123.5(5)
C16 C17 C25 119.3(5)
O2 C18 C17 121.4(5)
O2 C18 C19 115.7(5)
C17 C18 C19 122.9(5)
C20 C19 C18 117.2(5)
C20 C19 C21 120.6(5)
C18 C19 C21 122.2(5)
C19 C20 C15 121.7(5)
C19 C20 H20 119.1
C15 C20 H20 119.1
C22 C21 C23 107.0(6)
C22 C21 C24 107.0(5)
C23 C21 C24 110.2(5)
C22 C21 C19 111.3(5)
C23 C21 C19 109.3(5)
C24 C21 C19 111.9(5)
C21 C22 H22A 109.5
C21 C22 H22B 109.5
H22A C22 H22B 109.5
C21 C22 H22C 109.5
H22A C22 H22C 109.5
H22B C22 H22C 109.5
C21 C23 H23A 109.5
C21 C23 H23B 109.5
H23A C23 H23B 109.5
C21 C23 H23C 109.5
H23A C23 H23C 109.5
H23B C23 H23C 109.5
C21 C24 H24A 109.5
C21 C24 H24B 109.5
H24A C24 H24B 109.5
C21 C24 H24C 109.5
H24A C24 H24C 109.5
H24B C24 H24C 109.5
C28 C25 C27 106.6(5)
C28 C25 C17 112.0(5)
C27 C25 C17 109.3(5)
C28 C25 C26 106.0(5)
C27 C25 C26 111.3(5)
C17 C25 C26 111.5(5)
C25 C26 H26A 109.5
C25 C26 H26B 109.5
H26A C26 H26B 109.5
C25 C26 H26C 109.5
H26A C26 H26C 109.5
H26B C26 H26C 109.5
C25 C27 H27A 109.5
C25 C27 H27B 109.5
H27A C27 H27B 109.5
C25 C27 H27C 109.5
H27A C27 H27C 109.5
H27B C27 H27C 109.5
C25 C28 H28A 109.5
C25 C28 H28B 109.5
H28A C28 H28B 109.5
C25 C28 H28C 109.5
H28A C28 H28C 109.5
H28B C28 H28C 109.5
C15 Sn C1 123.5(2)
C15 Sn Cl2 111.47(16)
C1 Sn Cl2 109.64(18)
C15 Sn Cl1 103.19(17)
C1 Sn Cl1 103.33(17)
Cl2 Sn Cl1 103.16(5)

loop_
_geom_bond_atom_site_label_1
_geom_bond_atom_site_label_2
_geom_bond_distance
C1 C6 1.379(8)
C1 C2 1.387(9)
C1 Sn 2.102(6)
C2 C3 1.387(8)
C2 H2 0.9300
C3 C4 1.404(8)
C3 C11 1.546(8)
C4 O1 1.372(7)
C4 C5 1.406(8)
C5 C6 1.391(8)
C5 C7 1.539(8)
C6 H6 0.9300
C7 C10 1.538(8)
C7 C9 1.538(8)
C7 C8 1.542(8)
C8 H8A 0.9600
C8 H8B 0.9600
C8 H8C 0.9600
C9 H9A 0.9600
C9 H9B 0.9600
C9 H9C 0.9600
C10 H10A 0.9600
C10 H10B 0.9600
C10 H10C 0.9600
C11 C12 1.532(8)
C11 C13 1.538(9)
C11 C14 1.544(9)
C12 H12A 0.9600
C12 H12B 0.9600
C12 H12C 0.9600
C13 H13A 0.9600
C13 H13B 0.9600
C13 H13C 0.9600
C14 H14A 0.9600
C14 H14B 0.9600
C14 H14C 0.9600
C15 C16 1.382(9)
C15 C20 1.395(8)
C15 Sn 2.097(6)
C16 C17 1.410(8)
C16 H16 0.9300
C17 C18 1.393(9)
C17 C25 1.550(8)
C18 O2 1.378(7)
C18 C19 1.421(9)
C19 C20 1.376(8)
C19 C21 1.550(8)
C20 H20 0.9300
C21 C22 1.530(9)
C21 C23 1.538(9)
C21 C24 1.542(8)
C22 H22A 0.9600
C22 H22B 0.9600
C22 H22C 0.9600
C23 H23A 0.9600
C23 H23B 0.9600
C23 H23C 0.9600
C24 H24A 0.9600
C24 H24B 0.9600
C24 H24C 0.9600
C25 C28 1.535(9)
C25 C27 1.537(8)
C25 C26 1.551(9)
C26 H26A 0.9600
C26 H26B 0.9600
C26 H26C 0.9600
C27 H27A 0.9600
C27 H27B 0.9600
C27 H27C 0.9600
C28 H28A 0.9600
C28 H28B 0.9600
C28 H28C 0.9600
Cl1 Sn 2.3615(14)
Cl2 Sn 2.3524(14)
